data_7028997
loop_
_publ_author_name
'Pugh, Thomas'
'Layfield, Richard A.'

_publ_section_title
;
 Reactivity of three-coordinate iron-NHC complexes towards phenylselenol
 and lithium phenylselenide.
;
_journal_issue 11
_journal_name_full 'Dalton transactions (Cambridge, England : 2003)'
_journal_page_first 4251
_journal_page_last 4254
_journal_paper_doi 10.1039/c3dt53203h
_journal_volume 43
_journal_year 2014
_chemical_formula_moiety 'C39 H59 Fe N3 Se Si2'
_chemical_formula_sum 'C39 H59 Fe N3 Se Si2'
_chemical_formula_weight 760.88
_space_group_crystal_system monoclinic
_space_group_IT_number 14
_space_group_name_Hall '-P 2yn'
_space_group_name_H-M_alt 'P 1 21/n 1'
_symmetry_space_group_name_Hall '-P 2yn'
_symmetry_space_group_name_H-M 'P 1 21/n 1'
_atom_sites_solution_hydrogens geom
_atom_sites_solution_primary direct
_audit_creation_date 2013-11-12
_audit_creation_method
;
Olex2 1.2
(compiled 2013.09.17 svn.r2790 for OlexSys, GUI svn.r4601)
;
_cell_angle_alpha 90
_cell_angle_beta 107.200(4)
_cell_angle_gamma 90
_cell_formula_units_Z 4
_cell_length_a 12.5662(4)
_cell_length_b 18.9572(5)
_cell_length_c 17.9664(8)
_cell_measurement_reflns_used 3409
_cell_measurement_temperature 150.04(13)
_cell_measurement_theta_max 27.9880
_cell_measurement_theta_min 3.1780
_cell_volume 4088.5(3)
_computing_cell_refinement
;
CrysAlisPro, Agilent Technologies,
Version 1.171.36.28 (release 01-02-2013 CrysAlis171 .NET)
(compiled Feb  1 2013,16:14:44)
;
_computing_data_collection
;
CrysAlisPro, Agilent Technologies,
Version 1.171.36.28 (release 01-02-2013 CrysAlis171 .NET)
(compiled Feb  1 2013,16:14:44)
;
_computing_data_reduction
;
CrysAlisPro, Agilent Technologies,
Version 1.171.36.28 (release 01-02-2013 CrysAlis171 .NET)
(compiled Feb  1 2013,16:14:44)
;
_computing_molecular_graphics
;
O. V. Dolomanov, L. J. Bourhis, R. J. Gildea, J. A. K. Howard and H. Puschmann,
OLEX2: a complete structure solution, refinement and analysis program.
J. Appl. Cryst. (2009). 42, 339-341.
;
_computing_publication_material
;
O. V. Dolomanov, L. J. Bourhis, R. J. Gildea, J. A. K. Howard and H. Puschmann,
OLEX2: a complete structure solution, refinement and analysis program.
J. Appl. Cryst. (2009). 42, 339-341.
;
_computing_structure_refinement
;
SHELX, G.M. Sheldrick, Acta Cryst.
(2008). A64, 112-122
;
_computing_structure_solution
;
SHELX, G.M. Sheldrick, Acta Cryst.
(2008). A64, 112-122
;
_diffrn_ambient_temperature 150.04(13)
_diffrn_detector_area_resol_mean 8.0714
_diffrn_measured_fraction_theta_full 0.9869
_diffrn_measured_fraction_theta_max 0.8372
_diffrn_measurement_details
;
  1 omega   -7.00   89.00   1.0000    5.0000
omega____ theta____ kappa____ phi______ frames
    -       20.8673   77.0000 -180.0000 96

  2 omega  -50.00   45.00   1.0000    5.0000
omega____ theta____ kappa____ phi______ frames
    -       20.8673  -57.0000  -30.0000 95
;
_diffrn_measurement_device_type 'SuperNova, Single source at offset, Eos'
_diffrn_measurement_method '\w scans'
_diffrn_orient_matrix_UB_11 -0.0231952000
_diffrn_orient_matrix_UB_12 -0.0228078000
_diffrn_orient_matrix_UB_13 -0.0319895000
_diffrn_orient_matrix_UB_21 -0.0216208000
_diffrn_orient_matrix_UB_22 0.0295732000
_diffrn_orient_matrix_UB_23 -0.0238640000
_diffrn_orient_matrix_UB_31 0.0498577000
_diffrn_orient_matrix_UB_32 0.0022064000
_diffrn_orient_matrix_UB_33 -0.0107481000
_diffrn_radiation_monochromator mirror
_diffrn_radiation_type 'Mo K\a'
_diffrn_radiation_wavelength 0.7107
_diffrn_reflns_av_R_equivalents 0.0370
_diffrn_reflns_av_unetI/netI 0.0799
_diffrn_reflns_Laue_measured_fraction_full 0.992
_diffrn_reflns_Laue_measured_fraction_max 0.989
_diffrn_reflns_limit_h_max 13
_diffrn_reflns_limit_h_min -15
_diffrn_reflns_limit_k_max 12
_diffrn_reflns_limit_k_min -23
_diffrn_reflns_limit_l_max 14
_diffrn_reflns_limit_l_min -22
_diffrn_reflns_number 13520
_diffrn_reflns_point_group_measured_fraction_full 0.992
_diffrn_reflns_point_group_measured_fraction_max 0.989
_diffrn_reflns_theta_full 25.242
_diffrn_reflns_theta_max 26.372
_diffrn_reflns_theta_min 3.421
_diffrn_source 'SuperNova (Mo) X-ray Source'
_exptl_absorpt_coefficient_mu 1.347
_exptl_absorpt_correction_T_max 1.00000
_exptl_absorpt_correction_T_min 0.97010
_exptl_absorpt_correction_type multi-scan
_exptl_absorpt_process_details
;
CrysAlisPro, Agilent Technologies,
Version 1.171.36.28 (release 01-02-2013 CrysAlis171 .NET)
(compiled Feb  1 2013,16:14:44)
Empirical absorption correction using spherical harmonics,
 implemented in SCALE3 ABSPACK scaling algorithm.
;
_exptl_crystal_colour Colourless
_exptl_crystal_colour_lustre clear
_exptl_crystal_colour_modifier light
_exptl_crystal_colour_primary colourless
_exptl_crystal_density_diffrn 1.236
_exptl_crystal_description block
_exptl_crystal_F_000 1608
_exptl_crystal_size_max 0.1
_exptl_crystal_size_mid 0.1
_exptl_crystal_size_min 0.05
_refine_diff_density_max 0.604
_refine_diff_density_min -0.775
_refine_diff_density_rms 0.076
_refine_ls_extinction_method none
_refine_ls_goodness_of_fit_ref 1.041
_refine_ls_hydrogen_treatment constr
_refine_ls_matrix_type full
_refine_ls_number_parameters 429
_refine_ls_number_reflns 8272
_refine_ls_number_restraints 0
_refine_ls_restrained_S_all 1.041
_refine_ls_R_factor_all 0.0870
_refine_ls_R_factor_gt 0.0539
_refine_ls_shift/su_max 0.001
_refine_ls_shift/su_mean 0.000
_refine_ls_structure_factor_coef Fsqd
_refine_ls_weighting_details
;
 w=1/[\s^2^(Fo^2^)+(0.0252P)^2^+1.9201P]
 where P=(Fo^2^+2Fc^2^)/3
;
_refine_ls_weighting_scheme calc
_refine_ls_wR_factor_gt 0.0912
_refine_ls_wR_factor_ref 0.1047
_reflns_Friedel_coverage 0.000
_reflns_number_gt 5805
_reflns_number_total 8272
_reflns_threshold_expression 'I > 2\s(I)'
_cod_data_source_file c3dt53203h.txt
_cod_data_source_block aral62
_cod_database_code 7028997
_shelxl_version_number 2013-2
_chemical_oxdiff_formula Fe1Se1N3Si2C30H40
_shelx_space_group_comment
;
The symmetry employed for this shelxl refinement is uniquely defined
by the following loop, which should always be used as a source of
symmetry information in preference to the above space-group names.
They are only intended as comments.
;
_reflns_odcompleteness_completeness 98.69
_reflns_odcompleteness_iscentric 1
_reflns_odcompleteness_theta 26.32
_olex2_refinement_description
;
1. Fixed Uiso
 At 1.2 times of:
  All C(H) groups
 At 1.5 times of:
  All C(H,H,H) groups
2.a Ternary CH refined with riding coordinates:
 C10(H10), C13(H13), C22(H22), C25(H25)
2.b Aromatic/amide H refined with riding coordinates:
 C2(H2), C3(H3), C6(H6), C7(H7), C8(H8), C18(H18), C19(H19), C20(H20),
 C29(H29), C30(H30), C31(H31), C32(H32), C33(H33)
2.c Idealised Me refined as rotating group:
 C11(H11A,H11B,H11C), C12(H12A,H12B,H12C), C14(H14A,H14B,H14C), C15(H15A,H15B,
 H15C), C23(H23A,H23B,H23C), C24(H24A,H24B,H24C), C26(H26A,H26B,H26C), C27(H27A,
 H27B,H27C), C34(H34A,H34B,H34C), C35(H35A,H35B,H35C), C36(H36A,H36B,H36C),
 C37(H37A,H37B,H37C), C38(H38A,H38B,H38C), C39(H39A,H39B,H39C)
;

loop_
_space_group_symop_operation_xyz
'x, y, z'
'-x+1/2, y+1/2, -z+1/2'
'-x, -y, -z'
'x-1/2, -y-1/2, z-1/2'

loop_
_atom_site_label
_atom_site_type_symbol
_atom_site_fract_x
_atom_site_fract_y
_atom_site_fract_z
_atom_site_U_iso_or_equiv
_atom_site_adp_type
_atom_site_occupancy
_atom_site_site_symmetry_order
_atom_site_calc_flag
_atom_site_refinement_flags_posn
_atom_site_refinement_flags_adp
Se1 Se 0.80387(3) 0.20250(2) 0.70627(3) 0.04679(15) Uani 1 1 d . .
Fe1 Fe 0.91942(4) 0.30754(2) 0.74141(3) 0.01878(12) Uani 1 1 d . .
Si1 Si 1.11443(7) 0.29785(5) 0.66695(6) 0.0231(2) Uani 1 1 d . .
Si2 Si 1.16291(7) 0.29598(5) 0.84410(6) 0.0238(2) Uani 1 1 d . .
N1 N 0.73408(19) 0.39802(13) 0.77911(15) 0.0142(6) Uani 1 1 d . .
N2 N 0.86571(19) 0.46733(13) 0.77369(15) 0.0145(6) Uani 1 1 d . .
N3 N 1.0760(2) 0.30260(13) 0.75099(16) 0.0194(6) Uani 1 1 d . .
C1 C 0.8342(2) 0.39817(16) 0.76358(18) 0.0140(7) Uani 1 1 d . .
C2 C 0.7055(2) 0.46433(16) 0.79792(19) 0.0181(7) Uani 1 1 d . .
H2 H 0.6412 0.4765 0.8105 0.022 Uiso 1 1 calc R U
C3 C 0.7876(2) 0.50795(17) 0.79477(19) 0.0192(7) Uani 1 1 d . .
H3 H 0.7915 0.5562 0.8048 0.023 Uiso 1 1 calc R U
C4 C 0.6569(2) 0.33893(16) 0.7649(2) 0.0170(7) Uani 1 1 d . .
C5 C 0.6519(2) 0.29727(16) 0.82756(19) 0.0187(7) Uani 1 1 d . .
C6 C 0.5769(3) 0.24112(18) 0.8120(2) 0.0256(8) Uani 1 1 d . .
H6 H 0.5716 0.2120 0.8524 0.031 Uiso 1 1 calc R U
C7 C 0.5100(3) 0.22842(19) 0.7367(2) 0.0291(9) Uani 1 1 d . .
H7 H 0.4614 0.1902 0.7267 0.035 Uiso 1 1 calc R U
C8 C 0.5153(3) 0.27191(18) 0.6770(2) 0.0283(9) Uani 1 1 d . .
H8 H 0.4687 0.2630 0.6271 0.034 Uiso 1 1 calc R U
C9 C 0.5881(2) 0.32884(17) 0.6885(2) 0.0211(8) Uani 1 1 d . .
C10 C 0.5887(3) 0.37858(19) 0.6223(2) 0.0266(8) Uani 1 1 d . .
H10 H 0.6513 0.4112 0.6417 0.032 Uiso 1 1 calc R U
C11 C 0.4823(3) 0.4223(2) 0.5986(3) 0.0520(12) Uani 1 1 d . .
H11A H 0.4197 0.3918 0.5769 0.078 Uiso 1 1 calc R U
H11B H 0.4871 0.4565 0.5604 0.078 Uiso 1 1 calc R U
H11C H 0.4731 0.4459 0.6435 0.078 Uiso 1 1 calc R U
C12 C 0.6053(4) 0.3403(2) 0.5525(3) 0.0580(13) Uani 1 1 d . .
H12A H 0.6720 0.3124 0.5687 0.087 Uiso 1 1 calc R U
H12B H 0.6118 0.3741 0.5143 0.087 Uiso 1 1 calc R U
H12C H 0.5427 0.3101 0.5302 0.087 Uiso 1 1 calc R U
C13 C 0.7187(3) 0.31417(18) 0.9112(2) 0.0272(8) Uani 1 1 d . .
H13 H 0.7767 0.3482 0.9098 0.033 Uiso 1 1 calc R U
C14 C 0.7757(3) 0.2486(2) 0.9550(2) 0.0403(10) Uani 1 1 d . .
H14A H 0.7203 0.2163 0.9614 0.061 Uiso 1 1 calc R U
H14B H 0.8237 0.2622 1.0052 0.061 Uiso 1 1 calc R U
H14C H 0.8190 0.2262 0.9257 0.061 Uiso 1 1 calc R U
C15 C 0.6428(3) 0.3486(2) 0.9529(2) 0.0377(10) Uani 1 1 d . .
H15A H 0.6106 0.3905 0.9255 0.057 Uiso 1 1 calc R U
H15B H 0.6853 0.3606 1.0051 0.057 Uiso 1 1 calc R U
H15C H 0.5846 0.3163 0.9543 0.057 Uiso 1 1 calc R U
C16 C 0.9616(2) 0.49844(15) 0.7565(2) 0.0169(7) Uani 1 1 d . .
C17 C 0.9555(3) 0.50940(16) 0.6784(2) 0.0191(7) Uani 1 1 d . .
C18 C 1.0465(3) 0.54136(16) 0.6637(2) 0.0248(8) Uani 1 1 d . .
H18 H 1.0456 0.5494 0.6124 0.030 Uiso 1 1 calc R U
C19 C 1.1389(3) 0.56156(17) 0.7240(2) 0.0251(8) Uani 1 1 d . .
H19 H 1.1999 0.5818 0.7129 0.030 Uiso 1 1 calc R U
C20 C 1.1407(3) 0.55175(17) 0.8000(2) 0.0249(8) Uani 1 1 d . .
H20 H 1.2028 0.5660 0.8398 0.030 Uiso 1 1 calc R U
C21 C 1.0512(2) 0.52093(16) 0.8187(2) 0.0187(7) Uani 1 1 d . .
C22 C 0.8517(3) 0.49063(19) 0.6119(2) 0.0271(8) Uani 1 1 d . .
H22 H 0.8227 0.4458 0.6251 0.032 Uiso 1 1 calc R U
C23 C 0.7605(3) 0.5470(2) 0.6035(2) 0.0462(11) Uani 1 1 d . .
H23A H 0.7448 0.5525 0.6524 0.069 Uiso 1 1 calc R U
H23B H 0.6940 0.5325 0.5643 0.069 Uiso 1 1 calc R U
H23C H 0.7858 0.5911 0.5887 0.069 Uiso 1 1 calc R U
C24 C 0.8730(3) 0.4815(2) 0.5330(2) 0.0453(11) Uani 1 1 d . .
H24A H 0.8932 0.5262 0.5159 0.068 Uiso 1 1 calc R U
H24B H 0.8067 0.4643 0.4956 0.068 Uiso 1 1 calc R U
H24C H 0.9325 0.4484 0.5379 0.068 Uiso 1 1 calc R U
C25 C 1.0507(3) 0.51954(16) 0.9032(2) 0.0217(8) Uani 1 1 d . .
H25 H 0.9913 0.4876 0.9071 0.026 Uiso 1 1 calc R U
C26 C 1.1604(3) 0.49403(18) 0.9603(2) 0.0325(9) Uani 1 1 d . .
H26A H 1.2194 0.5258 0.9590 0.049 Uiso 1 1 calc R U
H26B H 1.1773 0.4476 0.9456 0.049 Uiso 1 1 calc R U
H26C H 1.1533 0.4927 1.0120 0.049 Uiso 1 1 calc R U
C27 C 1.0239(3) 0.59384(18) 0.9271(2) 0.0306(9) Uani 1 1 d . .
H27A H 1.0815 0.6260 0.9242 0.046 Uiso 1 1 calc R U
H27B H 1.0194 0.5926 0.9795 0.046 Uiso 1 1 calc R U
H27C H 0.9539 0.6093 0.8926 0.046 Uiso 1 1 calc R U
C28 C 0.9044(3) 0.13457(17) 0.6844(2) 0.0294(9) Uani 1 1 d . .
C29 C 0.8899(3) 0.11380(19) 0.6075(3) 0.0372(10) Uani 1 1 d . .
H29 H 0.8343 0.1345 0.5674 0.045 Uiso 1 1 calc R U
C30 C 0.9577(3) 0.0628(2) 0.5906(3) 0.0477(12) Uani 1 1 d . .
H30 H 0.9476 0.0496 0.5391 0.057 Uiso 1 1 calc R U
C31 C 1.0397(3) 0.0313(2) 0.6489(3) 0.0504(13) Uani 1 1 d . .
H31 H 1.0847 -0.0032 0.6371 0.060 Uiso 1 1 calc R U
C32 C 1.0549(3) 0.0509(2) 0.7249(3) 0.0456(12) Uani 1 1 d . .
H32 H 1.1103 0.0295 0.7646 0.055 Uiso 1 1 calc R U
C33 C 0.9875(3) 0.1030(2) 0.7431(3) 0.0373(10) Uani 1 1 d . .
H33 H 0.9986 0.1163 0.7946 0.045 Uiso 1 1 calc R U
C34 C 0.9879(3) 0.2958(2) 0.5795(2) 0.0381(10) Uani 1 1 d . .
H34A H 0.9508 0.2512 0.5774 0.057 Uiso 1 1 calc R U
H34B H 1.0100 0.3020 0.5332 0.057 Uiso 1 1 calc R U
H34C H 0.9382 0.3332 0.5834 0.057 Uiso 1 1 calc R U
C35 C 1.2031(3) 0.37401(19) 0.6541(2) 0.0411(11) Uani 1 1 d . .
H35A H 1.1682 0.4175 0.6611 0.062 Uiso 1 1 calc R U
H35B H 1.2113 0.3726 0.6027 0.062 Uiso 1 1 calc R U
H35C H 1.2752 0.3708 0.6920 0.062 Uiso 1 1 calc R U
C36 C 1.1961(3) 0.21609(18) 0.6640(2) 0.0305(9) Uani 1 1 d . .
H36A H 1.2615 0.2152 0.7083 0.046 Uiso 1 1 calc R U
H36B H 1.2178 0.2156 0.6171 0.046 Uiso 1 1 calc R U
H36C H 1.1511 0.1754 0.6652 0.046 Uiso 1 1 calc R U
C37 C 1.0785(3) 0.31372(19) 0.9129(2) 0.0290(9) Uani 1 1 d . .
H37A H 1.0429 0.3589 0.9012 0.043 Uiso 1 1 calc R U
H37B H 1.1267 0.3137 0.9655 0.043 Uiso 1 1 calc R U
H37C H 1.0230 0.2777 0.9070 0.043 Uiso 1 1 calc R U
C38 C 1.2834(3) 0.3593(2) 0.8621(2) 0.0424(11) Uani 1 1 d . .
H38A H 1.3296 0.3465 0.8301 0.064 Uiso 1 1 calc R U
H38B H 1.3265 0.3574 0.9159 0.064 Uiso 1 1 calc R U
H38C H 1.2556 0.4063 0.8493 0.064 Uiso 1 1 calc R U
C39 C 1.2281(3) 0.20690(19) 0.8726(2) 0.0419(11) Uani 1 1 d . .
H39A H 1.1709 0.1715 0.8620 0.063 Uiso 1 1 calc R U
H39B H 1.2677 0.2068 0.9272 0.063 Uiso 1 1 calc R U
H39C H 1.2789 0.1970 0.8432 0.063 Uiso 1 1 calc R U

loop_
_atom_site_aniso_label
_atom_site_aniso_U_11
_atom_site_aniso_U_22
_atom_site_aniso_U_33
_atom_site_aniso_U_23
_atom_site_aniso_U_13
_atom_site_aniso_U_12
Se1 0.0285(2) 0.0211(2) 0.0994(4) -0.0212(2) 0.0322(2) -0.00764(17)
Fe1 0.0175(2) 0.0140(2) 0.0268(3) -0.0033(2) 0.0096(2) 0.00021(19)
Si1 0.0236(5) 0.0209(5) 0.0278(6) 0.0028(5) 0.0123(4) 0.0036(4)
Si2 0.0216(5) 0.0220(5) 0.0268(6) -0.0060(4) 0.0054(4) 0.0016(4)
N1 0.0119(13) 0.0129(13) 0.0168(15) -0.0013(12) 0.0028(11) -0.0002(11)
N2 0.0141(13) 0.0114(13) 0.0177(15) 0.0001(11) 0.0043(11) 0.0007(10)
N3 0.0185(13) 0.0181(14) 0.0240(16) -0.0047(13) 0.0101(12) 0.0018(12)
C1 0.0142(15) 0.0144(16) 0.0112(17) 0.0026(13) 0.0006(13) -0.0008(13)
C2 0.0176(16) 0.0157(17) 0.0230(19) -0.0022(15) 0.0090(15) 0.0021(14)
C3 0.0203(17) 0.0122(16) 0.026(2) -0.0013(14) 0.0077(15) 0.0039(13)
C4 0.0112(15) 0.0142(16) 0.026(2) -0.0002(14) 0.0065(14) 0.0002(13)
C5 0.0175(16) 0.0178(17) 0.0200(18) -0.0017(15) 0.0045(14) -0.0009(14)
C6 0.0240(18) 0.0217(18) 0.031(2) 0.0049(16) 0.0084(16) -0.0053(15)
C7 0.0199(18) 0.0249(19) 0.040(2) -0.0044(18) 0.0053(17) -0.0108(15)
C8 0.0226(18) 0.030(2) 0.027(2) -0.0091(17) -0.0014(16) -0.0083(16)
C9 0.0170(17) 0.0240(18) 0.022(2) -0.0046(15) 0.0057(15) -0.0027(14)
C10 0.0232(18) 0.032(2) 0.021(2) 0.0031(17) 0.0012(16) -0.0066(16)
C11 0.049(3) 0.059(3) 0.047(3) 0.028(2) 0.012(2) 0.014(2)
C12 0.083(3) 0.059(3) 0.039(3) 0.000(2) 0.029(3) -0.001(3)
C13 0.0302(19) 0.0267(19) 0.021(2) 0.0029(16) 0.0010(16) -0.0114(16)
C14 0.041(2) 0.042(2) 0.031(2) 0.009(2) -0.0013(19) 0.0022(19)
C15 0.053(2) 0.035(2) 0.025(2) -0.0012(19) 0.0112(19) -0.002(2)
C16 0.0149(16) 0.0098(15) 0.028(2) 0.0009(14) 0.0093(14) 0.0009(13)
C17 0.0232(17) 0.0107(16) 0.026(2) 0.0034(14) 0.0110(15) -0.0008(13)
C18 0.0293(19) 0.0175(17) 0.032(2) 0.0043(16) 0.0151(17) -0.0005(15)
C19 0.0224(18) 0.0165(17) 0.043(2) 0.0013(17) 0.0199(18) -0.0044(14)
C20 0.0175(17) 0.0164(17) 0.039(2) 0.0010(17) 0.0059(16) -0.0024(14)
C21 0.0195(17) 0.0121(16) 0.025(2) 0.0034(14) 0.0070(15) 0.0035(13)
C22 0.034(2) 0.0271(19) 0.021(2) 0.0047(16) 0.0098(17) -0.0030(16)
C23 0.033(2) 0.059(3) 0.039(3) 0.010(2) -0.001(2) 0.005(2)
C24 0.060(3) 0.051(3) 0.025(2) 0.005(2) 0.014(2) -0.011(2)
C25 0.0220(17) 0.0163(17) 0.025(2) -0.0003(15) 0.0045(15) -0.0052(14)
C26 0.031(2) 0.0233(19) 0.037(2) -0.0004(18) 0.0003(18) -0.0033(16)
C27 0.040(2) 0.028(2) 0.025(2) -0.0071(17) 0.0101(17) 0.0010(17)
C28 0.0179(18) 0.0151(17) 0.057(3) -0.0082(18) 0.0132(18) -0.0060(14)
C29 0.033(2) 0.025(2) 0.052(3) -0.006(2) 0.010(2) -0.0017(17)
C30 0.054(3) 0.034(2) 0.066(3) -0.015(2) 0.035(3) -0.005(2)
C31 0.031(2) 0.022(2) 0.109(4) -0.011(3) 0.038(3) -0.0014(18)
C32 0.020(2) 0.031(2) 0.080(4) 0.013(2) 0.006(2) -0.0056(17)
C33 0.024(2) 0.034(2) 0.053(3) -0.007(2) 0.0101(19) -0.0126(18)
C34 0.039(2) 0.047(2) 0.027(2) 0.004(2) 0.0083(18) 0.009(2)
C35 0.042(2) 0.029(2) 0.062(3) 0.007(2) 0.030(2) -0.0005(18)
C36 0.035(2) 0.029(2) 0.032(2) -0.0008(17) 0.0160(18) 0.0056(16)
C37 0.034(2) 0.033(2) 0.020(2) -0.0020(17) 0.0079(16) -0.0010(17)
C38 0.029(2) 0.052(3) 0.043(3) -0.017(2) 0.0069(19) -0.0099(19)
C39 0.047(2) 0.034(2) 0.035(2) -0.007(2) -0.003(2) 0.0183(19)

loop_
_atom_type_symbol
_atom_type_description
_atom_type_scat_dispersion_real
_atom_type_scat_dispersion_imag
_atom_type_scat_source
C C 0.0033 0.0016 'International Tables Vol C Tables 4.2.6.8 and 6.1.1.4'
H H 0.0000 0.0000 'International Tables Vol C Tables 4.2.6.8 and 6.1.1.4'
N N 0.0061 0.0033 'International Tables Vol C Tables 4.2.6.8 and 6.1.1.4'
Si Si 0.0817 0.0704 'International Tables Vol C Tables 4.2.6.8 and 6.1.1.4'
Fe Fe 0.3463 0.8444 'International Tables Vol C Tables 4.2.6.8 and 6.1.1.4'
Se Se -0.0929 2.2259 'International Tables Vol C Tables 4.2.6.8 and 6.1.1.4'

loop_
_geom_angle_atom_site_label_1
_geom_angle_atom_site_label_2
_geom_angle_atom_site_label_3
_geom_angle
C28 Se1 Fe1 102.88(9)
N3 Fe1 Se1 119.90(8)
N3 Fe1 C1 125.53(11)
C1 Fe1 Se1 114.52(8)
N3 Si1 C34 110.36(15)
N3 Si1 C35 113.49(16)
N3 Si1 C36 111.58(15)
C34 Si1 C35 107.44(18)
C36 Si1 C34 107.23(17)
C36 Si1 C35 106.43(17)
N3 Si2 C37 107.95(14)
N3 Si2 C38 111.66(16)
N3 Si2 C39 115.66(15)
C37 Si2 C38 110.74(17)
C39 Si2 C37 105.45(18)
C39 Si2 C38 105.21(18)
C1 N1 C2 111.8(2)
C1 N1 C4 124.9(3)
C2 N1 C4 122.5(2)
C1 N2 C3 111.6(3)
C1 N2 C16 125.9(3)
C3 N2 C16 122.1(2)
Si1 N3 Fe1 117.98(14)
Si2 N3 Fe1 115.53(15)
Si2 N3 Si1 126.26(15)
N1 C1 Fe1 125.6(2)
N2 C1 Fe1 131.2(2)
N2 C1 N1 102.9(3)
C3 C2 N1 107.1(3)
C2 C3 N2 106.6(3)
C5 C4 N1 118.8(3)
C5 C4 C9 123.5(3)
C9 C4 N1 117.6(3)
C4 C5 C6 117.4(3)
C4 C5 C13 122.4(3)
C6 C5 C13 120.1(3)
C7 C6 C5 120.5(3)
C8 C7 C6 120.3(3)
C7 C8 C9 122.1(3)
C4 C9 C10 122.5(3)
C8 C9 C4 116.1(3)
C8 C9 C10 121.3(3)
C9 C10 C11 110.5(3)
C12 C10 C9 112.6(3)
C12 C10 C11 110.7(3)
C5 C13 C14 111.9(3)
C15 C13 C5 109.4(3)
C15 C13 C14 111.2(3)
C17 C16 N2 118.1(3)
C17 C16 C21 123.3(3)
C21 C16 N2 118.4(3)
C16 C17 C22 122.0(3)
C18 C17 C16 117.0(3)
C18 C17 C22 120.9(3)
C17 C18 C19 121.1(3)
C20 C19 C18 120.3(3)
C19 C20 C21 121.4(3)
C16 C21 C25 123.6(3)
C20 C21 C16 116.8(3)
C20 C21 C25 119.4(3)
C17 C22 C23 110.7(3)
C17 C22 C24 114.0(3)
C24 C22 C23 108.5(3)
C21 C25 C26 113.9(3)
C21 C25 C27 109.2(3)
C26 C25 C27 109.3(3)
C29 C28 Se1 119.3(3)
C33 C28 Se1 121.8(3)
C33 C28 C29 118.8(3)
C30 C29 C28 120.4(4)
C31 C30 C29 120.7(4)
C30 C31 C32 119.6(4)
C31 C32 C33 120.5(4)
C28 C33 C32 120.0(4)

loop_
_geom_bond_atom_site_label_1
_geom_bond_atom_site_label_2
_geom_bond_distance
Se1 Fe1 2.4351(6)
Se1 C28 1.925(3)
Fe1 N3 1.926(2)
Fe1 C1 2.124(3)
Si1 N3 1.718(3)
Si1 C34 1.876(3)
Si1 C35 1.880(4)
Si1 C36 1.869(3)
Si2 N3 1.711(3)
Si2 C37 1.881(4)
Si2 C38 1.884(4)
Si2 C39 1.881(3)
N1 C1 1.367(4)
N1 C2 1.377(4)
N1 C4 1.454(4)
N2 C1 1.366(4)
N2 C3 1.386(4)
N2 C16 1.455(4)
C2 C3 1.336(4)
C4 C5 1.392(4)
C4 C9 1.402(4)
C5 C6 1.395(4)
C5 C13 1.523(4)
C6 C7 1.385(5)
C7 C8 1.371(5)
C8 C9 1.390(4)
C9 C10 1.519(5)
C10 C11 1.522(5)
C10 C12 1.517(5)
C13 C14 1.530(5)
C13 C15 1.523(5)
C16 C17 1.397(5)
C16 C21 1.398(4)
C17 C18 1.387(4)
C17 C22 1.528(4)
C18 C19 1.388(4)
C19 C20 1.370(5)
C20 C21 1.393(4)
C21 C25 1.520(5)
C22 C23 1.541(5)
C22 C24 1.529(5)
C25 C26 1.533(4)
C25 C27 1.539(4)
C28 C29 1.395(5)
C28 C33 1.382(5)
C29 C30 1.380(5)
C30 C31 1.370(6)
C31 C32 1.373(6)
C32 C33 1.400(5)
